data_7247394
loop_
_publ_author_name
'Mensah, Abraham'
'Chen, Wei-Min'
'Kweku, Ennin Vendish'
'Liu, Peng-Lai'
'Shao, Juan-Juan'
'Wang, Fang-Ming'
'Chen, Li-Zhuang'

_publ_section_title
;
 Realizing luminescent from cuprous iodide complexes with high quantum
 yields by introducing planar aromatic groups and modification with
 halogen atoms on the ligand
;
_journal_issue 40
_journal_name_full CrystEngComm
_journal_page_first 5722
_journal_page_last 5729
_journal_paper_doi 10.1039/D3CE00815K
_journal_volume 25
_journal_year 2023
_chemical_formula_moiety 'C26 H36 Cu2 F2 I4 N4'
_chemical_formula_sum 'C26 H36 Cu2 F2 I4 N4'
_chemical_formula_weight 1077.27
_space_group_crystal_system monoclinic
_space_group_IT_number 14
_space_group_name_Hall '-P 2ybc'
_space_group_name_H-M_alt 'P 1 21/c 1'
_atom_sites_solution_hydrogens geom
_atom_sites_solution_primary direct
_audit_creation_date 2022-05-13
_audit_creation_method
;
Olex2 1.2
(compiled 2017.03.28 svn.r3405 for OlexSys, GUI svn.r5337)
;
_audit_update_record
;
2022-12-14 deposited with the CCDC.	2023-09-11 downloaded from the CCDC.
;
_cell_angle_alpha 90
_cell_angle_beta 107.856(4)
_cell_angle_gamma 90
_cell_formula_units_Z 4
_cell_length_a 15.6992(12)
_cell_length_b 16.7737(12)
_cell_length_c 12.7912(9)
_cell_measurement_reflns_used 5629
_cell_measurement_temperature 296(2)
_cell_measurement_theta_max 20.62
_cell_measurement_theta_min 2.18
_cell_volume 3206.1(4)
_computing_cell_refinement 'SAINT V8.18C (?, 2016)'
_computing_data_reduction 'SAINT V8.18C (?, 2016)'
_computing_molecular_graphics 'Olex2 (Dolomanov et al., 2009)'
_computing_publication_material 'Olex2 (Dolomanov et al., 2009)'
_computing_structure_refinement 'ShelXL (Sheldrick, 2015)'
_computing_structure_solution 'SIR2004 (Burla et al., 2007)'
_diffrn_ambient_temperature 296.15
_diffrn_measured_fraction_theta_full 0.994
_diffrn_measured_fraction_theta_max 0.994
_diffrn_measurement_device_type 'Bruker APEX-II CCD'
_diffrn_measurement_method '\f and \w scans'
_diffrn_radiation_monochromator graphite
_diffrn_radiation_type MoK\a
_diffrn_radiation_wavelength 0.71073
_diffrn_reflns_av_R_equivalents 0.0993
_diffrn_reflns_av_unetI/netI 0.1550
_diffrn_reflns_Laue_measured_fraction_full 0.994
_diffrn_reflns_Laue_measured_fraction_max 0.994
_diffrn_reflns_limit_h_max 18
_diffrn_reflns_limit_h_min -20
_diffrn_reflns_limit_k_max 18
_diffrn_reflns_limit_k_min -21
_diffrn_reflns_limit_l_max 14
_diffrn_reflns_limit_l_min -16
_diffrn_reflns_number 29533
_diffrn_reflns_point_group_measured_fraction_full 0.994
_diffrn_reflns_point_group_measured_fraction_max 0.994
_diffrn_reflns_theta_full 25.242
_diffrn_reflns_theta_max 27.103
_diffrn_reflns_theta_min 2.428
_diffrn_standards_number 0
_exptl_absorpt_coefficient_mu 5.213
_exptl_absorpt_correction_type none
_exptl_crystal_colour colourless
_exptl_crystal_colour_primary colourless
_exptl_crystal_density_diffrn 2.232
_exptl_crystal_description needle
_exptl_crystal_F_000 2032
_refine_diff_density_max 1.061
_refine_diff_density_min -1.083
_refine_diff_density_rms 0.169
_refine_ls_extinction_method none
_refine_ls_goodness_of_fit_ref 0.784
_refine_ls_hydrogen_treatment constr
_refine_ls_matrix_type full
_refine_ls_number_parameters 343
_refine_ls_number_reflns 7040
_refine_ls_number_restraints 0
_refine_ls_restrained_S_all 0.784
_refine_ls_R_factor_all 0.1132
_refine_ls_R_factor_gt 0.0413
_refine_ls_shift/su_max 0.001
_refine_ls_shift/su_mean 0.000
_refine_ls_structure_factor_coef Fsqd
_refine_ls_weighting_details 'w=1/[\s^2^(Fo^2^)+(0.0063P)^2^] where P=(Fo^2^+2Fc^2^)/3'
_refine_ls_weighting_scheme calc
_refine_ls_wR_factor_gt 0.0490
_refine_ls_wR_factor_ref 0.0587
_reflns_Friedel_coverage 0.000
_reflns_number_gt 3458
_reflns_number_total 7040
_reflns_threshold_expression 'I > 2\s(I)'
_cod_data_source_file d3ce00815k2.cif
_cod_data_source_block 1
_cod_depositor_comments 'Adding full bibliography for 7247393--7247397.cif.'
_cod_database_code 7247394
_shelx_shelxl_version_number 2016/6
_shelx_space_group_comment
;
The symmetry employed for this shelxl refinement is uniquely defined
by the following loop, which should always be used as a source of
symmetry information in preference to the above space-group names.
They are only intended as comments.
;
_olex2_refinement_description
;
1. Fixed Uiso
 At 1.2 times of:
  All C(H) groups, All C(H,H) groups
2.a Secondary CH2 refined with riding coordinates:
 C20(H20A,H20B), C22(H22A,H22B), C28(H28A,H28B), C46(H46A,H46B), C48(H48A,
 H48B), C12(H12A,H12B), C18(H18A,H18B), C1(H1A,H1B), C8(H8A,H8B), C9(H9A,H9B),
 C16(H16A,H16B), C19(H19A,H19B), C21(H21A,H21B), C14(H14A,H14B)
2.b Aromatic/amide H refined with riding coordinates:
 C6(H6), C2(H2), C3(H3), C13(H13), C17(H17), C4(H4), C15(H15), C23(H23)
;
_olex2_submission_special_instructions 'No special instructions were received'

loop_
_space_group_symop_operation_xyz
'x, y, z'
'-x, y+1/2, -z+1/2'
'-x, -y, -z'
'x, -y-1/2, z-1/2'

loop_
_atom_site_label
_atom_site_type_symbol
_atom_site_fract_x
_atom_site_fract_y
_atom_site_fract_z
_atom_site_U_iso_or_equiv
_atom_site_adp_type
_atom_site_occupancy
_atom_site_site_symmetry_order
_atom_site_calc_flag
_atom_site_refinement_flags_posn
_atom_site_refinement_flags_adp
_atom_site_refinement_flags_occupancy
_atom_site_disorder_assembly
_atom_site_disorder_group
I1 I 0.04490(3) 0.35812(2) 0.37646(3) 0.03265(13) Uani 1 1 d . . . . .
I2 I -0.08539(3) 0.41372(2) 0.05115(3) 0.03778(13) Uani 1 1 d . . . . .
I3 I 0.19008(3) 0.45669(2) 0.70994(3) 0.03822(13) Uani 1 1 d . . . . .
I4 I 0.34183(3) 0.42857(3) 0.48360(3) 0.04486(14) Uani 1 1 d . . . . .
Cu5 Cu -0.05334(6) 0.47785(4) 0.24322(6) 0.0434(2) Uani 1 1 d . . . . .
Cu6 Cu 0.19834(6) 0.38123(4) 0.53042(6) 0.0395(2) Uani 1 1 d . . . . .
N2 N 0.1715(3) 0.6733(3) 0.3679(4) 0.0276(13) Uani 1 1 d . . . . .
N8 N 0.0460(3) 0.5703(2) 0.2935(4) 0.0257(13) Uani 1 1 d . . . . .
C20 C 0.1295(4) 0.5434(3) 0.2776(5) 0.0343(17) Uani 1 1 d . . . . .
H20A H 0.120122 0.534981 0.199818 0.041 Uiso 1 1 calc R . . . .
H20B H 0.146658 0.492804 0.314754 0.041 Uiso 1 1 calc R . . . .
C22 C 0.0979(4) 0.7084(3) 0.2801(5) 0.0434(18) Uani 1 1 d . . . . .
H22A H 0.120141 0.726113 0.221114 0.052 Uiso 1 1 calc R . . . .
H22B H 0.074980 0.754651 0.308389 0.052 Uiso 1 1 calc R . . . .
C28 C 0.2042(4) 0.6026(3) 0.3208(6) 0.048(2) Uani 1 1 d . . . . .
H28A H 0.252953 0.577597 0.377020 0.058 Uiso 1 1 calc R . . . .
H28B H 0.226736 0.619529 0.261708 0.058 Uiso 1 1 calc R . . . .
C46 C 0.0220(4) 0.6482(3) 0.2350(5) 0.0357(17) Uani 1 1 d . . . . .
H46A H -0.032765 0.668514 0.245243 0.043 Uiso 1 1 calc R . . . .
H46B H 0.011851 0.640650 0.156964 0.043 Uiso 1 1 calc R . . . .
C48 C 0.2470(4) 0.7313(3) 0.4178(5) 0.0448(19) Uani 1 1 d . . . . .
H48A H 0.286924 0.707587 0.483814 0.054 Uiso 1 1 calc R . . . .
H48B H 0.221768 0.778995 0.439544 0.054 Uiso 1 1 calc R . . . .
C7 C 0.3720(4) -0.0130(3) 0.6395(5) 0.0289(16) Uani 1 1 d . . . . .
C12 C 0.2917(4) 0.0233(3) 0.6622(4) 0.0284(16) Uani 1 1 d . . . . .
H12A H 0.300128 0.018722 0.740280 0.034 Uiso 1 1 calc R . . . .
H12B H 0.239732 -0.008503 0.624503 0.034 Uiso 1 1 calc R . . . .
C18 C 0.3475(4) 0.1634(3) 0.6852(5) 0.0336(17) Uani 1 1 d . . . . .
H18A H 0.397581 0.152664 0.657915 0.040 Uiso 1 1 calc R . . . .
H18B H 0.366627 0.153734 0.763743 0.040 Uiso 1 1 calc R . . . .
C1 C 0.1915(4) 0.1350(3) 0.6639(5) 0.0308(16) Uani 1 1 d . . . . .
H1A H 0.206580 0.133412 0.743317 0.037 Uiso 1 1 calc R . . . .
H1B H 0.141694 0.099045 0.633201 0.037 Uiso 1 1 calc R . . . .
N1 N 0.2707(3) 0.1094(2) 0.6295(4) 0.0239(12) Uani 1 1 d . . . . .
C6 C 0.4335(5) -0.0902(3) 0.5208(5) 0.0362(18) Uani 1 1 d . . . . .
H6 H 0.427237 -0.116673 0.454966 0.043 Uiso 1 1 calc R . . . .
C2 C 0.4543(5) -0.0136(3) 0.7178(5) 0.0352(17) Uani 1 1 d . . . . .
H2 H 0.461843 0.011733 0.784716 0.042 Uiso 1 1 calc R . . . .
C8 C 0.3175(4) 0.2502(3) 0.6618(5) 0.0353(17) Uani 1 1 d . . . . .
H8A H 0.314262 0.274843 0.729048 0.042 Uiso 1 1 calc R . . . .
H8B H 0.361747 0.278967 0.637698 0.042 Uiso 1 1 calc R . . . .
C9 C 0.2472(4) 0.1194(3) 0.5085(4) 0.0343(18) Uani 1 1 d . . . . .
H9A H 0.192698 0.090473 0.471933 0.041 Uiso 1 1 calc R . . . .
H9B H 0.294871 0.099045 0.482483 0.041 Uiso 1 1 calc R . . . .
C10 C 0.5133(5) -0.0886(4) 0.6008(6) 0.0375(18) Uani 1 1 d . . . . .
C3 C 0.5253(5) -0.0512(4) 0.6986(6) 0.0453(19) Uani 1 1 d . . . . .
H3 H 0.581077 -0.051249 0.751811 0.054 Uiso 1 1 calc R . . . .
C13 C 0.3616(4) -0.0519(3) 0.5388(5) 0.0364(17) Uani 1 1 d . . . . .
H13 H 0.306272 -0.051818 0.484618 0.044 Uiso 1 1 calc R . . . .
C16 C 0.2336(4) 0.2101(3) 0.4834(5) 0.0396(18) Uani 1 1 d . . . . .
H16A H 0.282065 0.229513 0.458104 0.048 Uiso 1 1 calc R . . . .
H16B H 0.178107 0.217869 0.424532 0.048 Uiso 1 1 calc R . . . .
C17 C 0.3304(5) 0.8482(4) 0.2148(5) 0.051(2) Uani 1 1 d . . . . .
H17 H 0.315955 0.894789 0.173900 0.061 Uiso 1 1 calc R . . . .
C4 C 0.2796(5) 0.8227(4) 0.2792(6) 0.0459(19) Uani 1 1 d . . . . .
H4 H 0.228996 0.851572 0.278830 0.055 Uiso 1 1 calc R . . . .
C19 C 0.1655(4) 0.2200(3) 0.6223(5) 0.0364(17) Uani 1 1 d . . . . .
H19A H 0.107881 0.218806 0.565764 0.044 Uiso 1 1 calc R . . . .
H19B H 0.159326 0.252430 0.682427 0.044 Uiso 1 1 calc R . . . .
C5 C 0.3017(5) 0.7557(4) 0.3438(5) 0.0372(18) Uani 1 1 d . . . . .
F1 F 0.5816(3) -0.1288(2) 0.5812(3) 0.0683(12) Uani 1 1 d . . . . .
N3 N 0.2308(3) 0.2566(2) 0.5781(4) 0.0247(12) Uani 1 1 d . . . . .
F3 F 0.4513(3) 0.8257(3) 0.1478(3) 0.0956(16) Uani 1 1 d . . . . .
C11 C 0.4011(6) 0.8042(6) 0.2126(7) 0.065(3) Uani 1 1 d . . . . .
C15 C 0.3760(5) 0.7134(4) 0.3408(6) 0.059(2) Uani 1 1 d . . . . .
H15 H 0.391687 0.667665 0.383483 0.071 Uiso 1 1 calc R . . . .
C21 C 0.0614(4) 0.5862(3) 0.4116(4) 0.0354(18) Uani 1 1 d . . . . .
H21A H 0.075798 0.536467 0.451951 0.042 Uiso 1 1 calc R . . . .
H21B H 0.006781 0.606814 0.421781 0.042 Uiso 1 1 calc R . . . .
C23 C 0.4275(5) 0.7364(5) 0.2775(8) 0.070(3) Uani 1 1 d . . . . .
H23 H 0.478349 0.707894 0.277579 0.084 Uiso 1 1 calc R . . . .
C14 C 0.1364(5) 0.6452(4) 0.4578(5) 0.059(2) Uani 1 1 d . . . . .
H14A H 0.114366 0.690224 0.489524 0.071 Uiso 1 1 calc R . . . .
H14B H 0.184057 0.620023 0.515293 0.071 Uiso 1 1 calc R . . . .

loop_
_atom_site_aniso_label
_atom_site_aniso_U_11
_atom_site_aniso_U_22
_atom_site_aniso_U_33
_atom_site_aniso_U_23
_atom_site_aniso_U_13
_atom_site_aniso_U_12
I1 0.0388(3) 0.0268(2) 0.0291(3) 0.0009(2) 0.0057(2) -0.0007(2)
I2 0.0480(3) 0.0391(3) 0.0268(3) 0.0016(2) 0.0123(2) 0.0018(2)
I3 0.0367(3) 0.0435(3) 0.0353(3) -0.0106(2) 0.0124(2) 0.0029(2)
I4 0.0450(3) 0.0573(3) 0.0336(3) 0.0086(2) 0.0139(2) -0.0055(3)
Cu5 0.0457(6) 0.0416(5) 0.0451(6) -0.0112(4) 0.0171(5) -0.0053(5)
Cu6 0.0451(6) 0.0343(5) 0.0378(5) 0.0017(4) 0.0108(5) 0.0003(4)
N2 0.027(4) 0.022(3) 0.032(3) -0.008(3) 0.005(3) 0.001(3)
N8 0.032(4) 0.026(3) 0.022(3) 0.001(2) 0.012(3) 0.000(3)
C20 0.038(5) 0.026(4) 0.042(4) -0.001(3) 0.017(4) 0.005(4)
C22 0.041(5) 0.030(4) 0.049(5) 0.013(4) -0.002(4) 0.004(4)
C28 0.041(5) 0.025(4) 0.081(6) -0.006(4) 0.022(4) -0.007(4)
C46 0.041(5) 0.028(4) 0.034(4) -0.001(3) 0.006(4) 0.004(4)
C48 0.049(5) 0.033(4) 0.047(5) -0.003(4) 0.005(4) -0.007(4)
C7 0.032(5) 0.018(4) 0.036(5) 0.008(3) 0.009(4) 0.001(3)
C12 0.035(5) 0.023(4) 0.029(4) 0.001(3) 0.012(3) 0.004(3)
C18 0.038(5) 0.026(4) 0.039(4) 0.004(3) 0.014(4) -0.002(4)
C1 0.030(4) 0.033(4) 0.035(4) 0.005(3) 0.018(4) 0.004(3)
N1 0.033(4) 0.021(3) 0.022(3) 0.000(2) 0.013(3) 0.000(3)
C6 0.047(5) 0.032(4) 0.037(5) -0.010(4) 0.023(4) 0.006(4)
C2 0.033(5) 0.041(4) 0.030(4) -0.003(3) 0.009(4) 0.010(4)
C8 0.033(5) 0.030(4) 0.040(4) 0.003(3) 0.006(4) -0.002(4)
C9 0.057(5) 0.032(4) 0.015(4) -0.002(3) 0.012(4) 0.002(3)
C10 0.030(5) 0.043(5) 0.041(5) 0.004(4) 0.012(4) 0.006(4)
C3 0.035(5) 0.045(5) 0.039(5) 0.006(4) -0.012(4) -0.006(4)
C13 0.039(5) 0.031(4) 0.030(4) 0.000(3) -0.002(4) -0.003(4)
C16 0.058(5) 0.035(4) 0.026(4) 0.009(3) 0.013(4) 0.008(4)
C17 0.044(6) 0.066(5) 0.046(5) -0.005(4) 0.017(4) -0.018(5)
C4 0.038(5) 0.039(5) 0.060(5) -0.008(4) 0.013(4) -0.003(4)
C19 0.032(5) 0.029(4) 0.047(5) 0.000(3) 0.010(4) 0.011(3)
C5 0.042(5) 0.028(4) 0.038(5) -0.009(4) 0.007(4) -0.011(4)
F1 0.051(3) 0.067(3) 0.095(3) -0.007(2) 0.035(3) 0.011(2)
N3 0.033(4) 0.023(3) 0.021(3) -0.007(2) 0.012(3) -0.003(3)
F3 0.071(4) 0.149(4) 0.079(3) -0.034(3) 0.040(3) -0.038(3)
C11 0.059(7) 0.088(7) 0.054(6) -0.036(6) 0.029(6) -0.043(6)
C15 0.044(6) 0.026(4) 0.104(7) -0.001(4) 0.016(5) -0.002(4)
C21 0.056(5) 0.036(4) 0.020(4) 0.002(3) 0.019(4) 0.001(4)
C23 0.037(6) 0.064(6) 0.112(8) -0.029(6) 0.028(6) -0.011(5)
C14 0.064(6) 0.088(6) 0.026(4) -0.004(4) 0.013(4) -0.037(5)

loop_
_atom_type_symbol
_atom_type_description
_atom_type_scat_dispersion_real
_atom_type_scat_dispersion_imag
_atom_type_scat_source
C C 0.0033 0.0016 'International Tables Vol C Tables 4.2.6.8 and 6.1.1.4'
H H 0.0000 0.0000 'International Tables Vol C Tables 4.2.6.8 and 6.1.1.4'
Cu Cu 0.3201 1.2651 'International Tables Vol C Tables 4.2.6.8 and 6.1.1.4'
F F 0.0171 0.0103 'International Tables Vol C Tables 4.2.6.8 and 6.1.1.4'
I I -0.4742 1.8119 'International Tables Vol C Tables 4.2.6.8 and 6.1.1.4'
N N 0.0061 0.0033 'International Tables Vol C Tables 4.2.6.8 and 6.1.1.4'

loop_
_geom_angle_atom_site_label_1
_geom_angle_atom_site_label_2
_geom_angle_atom_site_label_3
_geom_angle
_geom_angle_site_symmetry_1
_geom_angle_site_symmetry_3
_geom_angle_publ_flag
Cu6 I1 Cu5 124.18(3) . . ?
Cu5 I3 Cu6 130.73(3) 3_566 . ?
I2 Cu5 I1 101.07(3) . . ?
I2 Cu5 I3 117.00(4) . 3_566 ?
I3 Cu5 I1 119.95(3) 3_566 . ?
N8 Cu5 I1 97.02(13) . . ?
N8 Cu5 I2 119.70(11) . . ?
N8 Cu5 I3 101.41(12) . 3_566 ?
I1 Cu6 I3 116.13(3) . . ?
I4 Cu6 I1 121.78(3) . . ?
I4 Cu6 I3 108.99(3) . . ?
N3 Cu6 I1 98.56(14) . . ?
N3 Cu6 I3 106.39(12) . . ?
N3 Cu6 I4 102.09(13) . . ?
C22 N2 C28 107.4(5) . . ?
C22 N2 C48 113.2(4) . . ?
C22 N2 C14 109.0(5) . . ?
C28 N2 C48 111.1(5) . . ?
C28 N2 C14 108.3(5) . . ?
C14 N2 C48 107.7(4) . . ?
C20 N8 Cu5 109.6(3) . . ?
C20 N8 C46 107.5(4) . . ?
C20 N8 C21 109.1(5) . . ?
C46 N8 Cu5 115.5(4) . . ?
C21 N8 Cu5 108.1(3) . . ?
C21 N8 C46 106.9(4) . . ?
N8 C20 C28 112.1(4) . . ?
N2 C22 C46 111.2(5) . . ?
N2 C28 C20 110.3(5) . . ?
N8 C46 C22 109.8(5) . . ?
N2 C48 C5 115.5(5) . . ?
C2 C7 C12 121.3(6) . . ?
C2 C7 C13 118.9(6) . . ?
C13 C7 C12 119.6(6) . . ?
C7 C12 N1 117.2(4) . . ?
N1 C18 C8 109.1(5) . . ?
N1 C1 C19 108.7(4) . . ?
C18 N1 C12 111.7(4) . . ?
C18 N1 C1 107.8(4) . . ?
C1 N1 C12 108.8(4) . . ?
C9 N1 C12 111.0(4) . . ?
C9 N1 C18 109.4(4) . . ?
C9 N1 C1 108.0(4) . . ?
C10 C6 C13 118.7(6) . . ?
C3 C2 C7 120.7(6) . . ?
N3 C8 C18 112.1(5) . . ?
N1 C9 C16 107.4(4) . . ?
C6 C10 C3 122.6(7) . . ?
C6 C10 F1 116.9(6) . . ?
F1 C10 C3 120.4(7) . . ?
C10 C3 C2 119.2(6) . . ?
C6 C13 C7 119.9(6) . . ?
N3 C16 C9 113.0(4) . . ?
C11 C17 C4 118.5(7) . . ?
C5 C4 C17 121.9(7) . . ?
N3 C19 C1 112.6(5) . . ?
C4 C5 C48 120.6(7) . . ?
C4 C5 C15 117.7(6) . . ?
C15 C5 C48 121.7(7) . . ?
C8 N3 Cu6 111.1(3) . . ?
C16 N3 Cu6 110.1(3) . . ?
C16 N3 C8 108.2(5) . . ?
C19 N3 Cu6 112.3(3) . . ?
C19 N3 C8 107.2(4) . . ?
C19 N3 C16 107.7(4) . . ?
C17 C11 F3 120.5(9) . . ?
C17 C11 C23 122.2(8) . . ?
F3 C11 C23 117.3(9) . . ?
C23 C15 C5 122.2(7) . . ?
N8 C21 C14 112.4(4) . . ?
C15 C23 C11 117.5(8) . . ?
N2 C14 C21 109.4(5) . . ?

loop_
_geom_bond_atom_site_label_1
_geom_bond_atom_site_label_2
_geom_bond_distance
_geom_bond_site_symmetry_2
_geom_bond_publ_flag
I1 Cu5 2.7756(9) . ?
I1 Cu6 2.6311(10) . ?
I2 Cu5 2.5862(8) . ?
I3 Cu5 2.6385(8) 3_566 ?
I3 Cu6 2.6599(8) . ?
I4 Cu6 2.6250(9) . ?
Cu5 N8 2.154(4) . ?
Cu6 N3 2.193(4) . ?
N2 C22 1.466(7) . ?
N2 C28 1.490(6) . ?
N2 C48 1.515(7) . ?
N2 C14 1.496(6) . ?
N8 C20 1.458(6) . ?
N8 C46 1.496(6) . ?
N8 C21 1.478(6) . ?
C20 C28 1.507(7) . ?
C22 C46 1.534(7) . ?
C48 C5 1.516(7) . ?
C7 C12 1.505(7) . ?
C7 C2 1.371(8) . ?
C7 C13 1.408(7) . ?
C12 N1 1.512(6) . ?
C18 N1 1.501(6) . ?
C18 C8 1.531(7) . ?
C1 N1 1.502(6) . ?
C1 C19 1.534(6) . ?
N1 C9 1.487(6) . ?
C6 C10 1.354(8) . ?
C6 C13 1.378(7) . ?
C2 C3 1.367(7) . ?
C8 N3 1.456(7) . ?
C9 C16 1.555(6) . ?
C10 C3 1.360(7) . ?
C10 F1 1.354(7) . ?
C16 N3 1.452(6) . ?
C17 C4 1.377(8) . ?
C17 C11 1.340(10) . ?
C4 C5 1.374(8) . ?
C19 N3 1.450(6) . ?
C5 C15 1.376(8) . ?
F3 C11 1.356(7) . ?
C11 C23 1.394(10) . ?
C15 C23 1.364(8) . ?
C21 C14 1.513(8) . ?
